data_7105583
loop_
_publ_author_name
'Shi, Zongjun'
'Ren, Yuwei'
'Li, Bing'
'Lu, Shenci'
'Zhang, Wei'

_publ_section_title
;
 CuI-catalyzed photochemical or thermal reactions of
 3-(2-azidobenzylidene)lactams. Application to the synthesis of fused
 indoles.
;
_journal_issue 22
_journal_name_full 'Chemical communications (Cambridge, England)'
_journal_page_first 3973
_journal_page_last 3975
_journal_paper_doi 10.1039/c001715a
_journal_volume 46
_journal_year 2010
_chemical_formula_sum 'C21 H16 N2 O3'
_chemical_formula_weight 344.36
_chemical_name_systematic
;
?
;
_space_group_IT_number 9
_symmetry_cell_setting monoclinic
_symmetry_space_group_name_Hall 'C -2yc'
_symmetry_space_group_name_H-M 'C 1 c 1'
_atom_sites_solution_hydrogens geom
_atom_sites_solution_primary direct
_atom_sites_solution_secondary difmap
_audit_creation_method SHELXL-97
_cell_angle_alpha 90.00
_cell_angle_beta 106.962(11)
_cell_angle_gamma 90.00
_cell_formula_units_Z 4
_cell_length_a 10.1086(18)
_cell_length_b 12.6741(18)
_cell_length_c 14.238(2)
_cell_measurement_reflns_used 1957
_cell_measurement_temperature 296(2)
_cell_measurement_theta_max 25.86
_cell_measurement_theta_min 2.65
_cell_volume 1744.8(5)
_computing_cell_refinement 'Bruker SAINT'
_computing_data_collection 'Bruker APEX2'
_computing_data_reduction 'Bruker SAINT'
_computing_molecular_graphics 'Bruker SHELXTL'
_computing_publication_material 'Bruker SHELXTL'
_computing_structure_refinement 'SHELXL-97 (Sheldrick, 2008)'
_computing_structure_solution 'SHELXS-97 (Sheldrick, 2008)'
_diffrn_ambient_temperature 296(2)
_diffrn_measured_fraction_theta_full 0.994
_diffrn_measured_fraction_theta_max 0.994
_diffrn_measurement_device_type 'Bruker APEX-II CCD'
_diffrn_measurement_method '\f and \w scans'
_diffrn_radiation_monochromator graphite
_diffrn_radiation_source 'fine-focus sealed tube'
_diffrn_radiation_type MoK\a
_diffrn_radiation_wavelength 0.71073
_diffrn_reflns_av_R_equivalents 0.0172
_diffrn_reflns_av_sigmaI/netI 0.0290
_diffrn_reflns_limit_h_max 12
_diffrn_reflns_limit_h_min -12
_diffrn_reflns_limit_k_max 16
_diffrn_reflns_limit_k_min -14
_diffrn_reflns_limit_l_max 18
_diffrn_reflns_limit_l_min -17
_diffrn_reflns_number 5069
_diffrn_reflns_theta_full 27.00
_diffrn_reflns_theta_max 27.00
_diffrn_reflns_theta_min 2.65
_exptl_absorpt_coefficient_mu 0.089
_exptl_absorpt_correction_T_max 0.9729
_exptl_absorpt_correction_T_min 0.9695
_exptl_absorpt_correction_type multi-scan
_exptl_absorpt_process_details SADABS
_exptl_crystal_colour yellow
_exptl_crystal_density_diffrn 1.311
_exptl_crystal_density_method 'not measured'
_exptl_crystal_description block
_exptl_crystal_F_000 720
_exptl_crystal_size_max 0.35
_exptl_crystal_size_mid 0.33
_exptl_crystal_size_min 0.31
_refine_diff_density_max 0.259
_refine_diff_density_min -0.125
_refine_diff_density_rms 0.033
_refine_ls_abs_structure_details 'Flack H D (1983), Acta Cryst. A39, 876-881'
_refine_ls_abs_structure_Flack -0.2(13)
_refine_ls_extinction_coef 0.0087(15)
_refine_ls_extinction_expression Fc^*^=kFc[1+0.001xFc^2^\l^3^/sin(2\q)]^-1/4^
_refine_ls_extinction_method SHELXL
_refine_ls_goodness_of_fit_ref 1.057
_refine_ls_hydrogen_treatment mixed
_refine_ls_matrix_type full
_refine_ls_number_parameters 241
_refine_ls_number_reflns 3372
_refine_ls_number_restraints 2
_refine_ls_restrained_S_all 1.057
_refine_ls_R_factor_all 0.0512
_refine_ls_R_factor_gt 0.0422
_refine_ls_shift/su_max 0.000
_refine_ls_shift/su_mean 0.000
_refine_ls_structure_factor_coef Fsqd
_refine_ls_weighting_details 'calc w=1/[\s^2^(Fo^2^)+(0.0857P)^2^+0.0000P] where P=(Fo^2^+2Fc^2^)/3'
_refine_ls_weighting_scheme calc
_refine_ls_wR_factor_gt 0.1213
_refine_ls_wR_factor_ref 0.1298
_reflns_number_gt 2866
_reflns_number_total 3372
_reflns_threshold_expression >2sigma(I)
_cod_data_source_file c001715a.txt
_cod_data_source_block cc
_cod_depositor_comments
;
The following automatic conversions were performed:
'_symmetry_cell_setting' value 'Monoclinic' changed to 'monoclinic'
according to '/home/saulius/struct/CIF-dictionaries/cif_core.dic'
dictionary named 'cif_core.dic' version 2.4.1 from 2010-06-29.

Automatic conversion script
Id: cif_fix_enum 1527 2010-12-29 10:47:43Z saulius 
;
_cod_original_sg_symbol_H-M Cc
_cod_database_code 7105583

loop_
_symmetry_equiv_pos_as_xyz
'x, y, z'
'x, -y, z+1/2'
'x+1/2, y+1/2, z'
'x+1/2, -y+1/2, z+1/2'

loop_
_atom_site_label
_atom_site_type_symbol
_atom_site_fract_x
_atom_site_fract_y
_atom_site_fract_z
_atom_site_U_iso_or_equiv
_atom_site_adp_type
_atom_site_occupancy
_atom_site_symmetry_multiplicity
_atom_site_calc_flag
_atom_site_refinement_flags
_atom_site_disorder_assembly
_atom_site_disorder_group
C1 C 0.4036(2) 0.50538(16) 0.19873(16) 0.0424(5) Uani 1 1 d . . .
C2 C 0.2944(2) 0.55798(19) 0.13287(17) 0.0505(5) Uani 1 1 d . . .
H2 H 0.2935 0.5677 0.0679 0.061 Uiso 1 1 calc R . .
C3 C 0.1876(2) 0.5955(2) 0.1655(2) 0.0579(6) Uani 1 1 d . . .
H3 H 0.1142 0.6308 0.1221 0.069 Uiso 1 1 calc R . .
C4 C 0.1884(3) 0.5811(2) 0.2621(2) 0.0637(7) Uani 1 1 d . . .
H4 H 0.1152 0.6075 0.2822 0.076 Uiso 1 1 calc R . .
C5 C 0.2946(3) 0.5286(2) 0.32977(19) 0.0607(6) Uani 1 1 d . . .
H5 H 0.2940 0.5189 0.3944 0.073 Uiso 1 1 calc R . .
C6 C 0.4021(2) 0.49098(18) 0.29644(16) 0.0469(5) Uani 1 1 d . . .
C7 C 0.5978(2) 0.41644(16) 0.28534(15) 0.0421(5) Uani 1 1 d . . .
C8 C 0.5304(2) 0.45809(18) 0.19357(15) 0.0409(5) Uani 1 1 d . . .
C9 C 0.5884(2) 0.45371(18) 0.11490(15) 0.0447(5) Uani 1 1 d . . .
C11 C 0.7868(2) 0.35956(17) 0.22820(15) 0.0423(5) Uani 1 1 d . . .
C12 C 0.7294(2) 0.36654(17) 0.30505(15) 0.0438(5) Uani 1 1 d . . .
C13 C 0.7713(2) 0.38666(19) 0.05344(16) 0.0472(5) Uani 1 1 d . . .
C14 C 0.7152(3) 0.3109(3) -0.01503(18) 0.0669(8) Uani 1 1 d . . .
H14 H 0.6431 0.2688 -0.0083 0.080 Uiso 1 1 calc R . .
C15 C 0.7661(3) 0.2973(3) -0.0937(2) 0.0844(10) Uani 1 1 d . . .
H15 H 0.7284 0.2456 -0.1402 0.101 Uiso 1 1 calc R . .
C16 C 0.8714(3) 0.3590(3) -0.1046(2) 0.0830(10) Uani 1 1 d . . .
H16 H 0.9056 0.3490 -0.1579 0.100 Uiso 1 1 calc R . .
C17 C 0.9268(3) 0.4358(3) -0.0363(2) 0.0747(8) Uani 1 1 d . . .
H17 H 0.9982 0.4782 -0.0436 0.090 Uiso 1 1 calc R . .
C18 C 0.8768(3) 0.4502(2) 0.0430(2) 0.0610(6) Uani 1 1 d . . .
H18 H 0.9139 0.5023 0.0891 0.073 Uiso 1 1 calc R . .
C19 C 0.9230(2) 0.3062(2) 0.23672(18) 0.0568(6) Uani 1 1 d . . .
H19A H 0.9966 0.3567 0.2574 0.085 Uiso 1 1 calc R . .
H19B H 0.9220 0.2776 0.1741 0.085 Uiso 1 1 calc R . .
H19C H 0.9372 0.2503 0.2841 0.085 Uiso 1 1 calc R . .
C20 C 0.8022(2) 0.3221(2) 0.40175(17) 0.0531(6) Uani 1 1 d . . .
C21 C 0.7760(4) 0.2449(4) 0.5468(2) 0.1147(16) Uani 1 1 d . . .
H21 H 0.8580 0.2066 0.5625 0.138 Uiso 1 1 calc R . .
C22 C 0.6966(6) 0.2598(4) 0.6098(3) 0.1276(17) Uani 1 1 d . . .
H22A H 0.6154 0.2990 0.5896 0.153 Uiso 1 1 calc R . .
H22B H 0.7243 0.2307 0.6724 0.153 Uiso 1 1 calc R . .
H1N H 0.557(3) 0.428(2) 0.423(2) 0.062(7) Uiso 1 1 d . . .
N1 N 0.5197(2) 0.43638(18) 0.34687(14) 0.0513(5) Uani 1 1 d . . .
N2 N 0.71715(18) 0.40014(15) 0.13668(12) 0.0439(4) Uani 1 1 d . . .
O1 O 0.53750(18) 0.49163(16) 0.03325(11) 0.0632(5) Uani 1 1 d . . .
O2 O 0.92529(19) 0.31131(18) 0.43573(15) 0.0749(6) Uani 1 1 d . . .
O3 O 0.71547(19) 0.29645(17) 0.45276(13) 0.0714(6) Uani 1 1 d . . .

loop_
_atom_site_aniso_label
_atom_site_aniso_U_11
_atom_site_aniso_U_22
_atom_site_aniso_U_33
_atom_site_aniso_U_23
_atom_site_aniso_U_13
_atom_site_aniso_U_12
C1 0.0420(11) 0.0465(11) 0.0383(11) -0.0051(9) 0.0112(9) -0.0008(9)
C2 0.0468(12) 0.0571(12) 0.0437(12) -0.0002(10) 0.0070(10) 0.0012(9)
C3 0.0431(13) 0.0658(14) 0.0607(16) 0.0014(12) 0.0086(11) 0.0031(11)
C4 0.0474(14) 0.0781(16) 0.0684(17) -0.0063(13) 0.0215(12) 0.0080(11)
C5 0.0561(15) 0.0813(17) 0.0490(13) -0.0035(12) 0.0223(12) 0.0083(12)
C6 0.0456(12) 0.0575(13) 0.0376(11) -0.0038(9) 0.0120(9) 0.0036(10)
C7 0.0454(11) 0.0508(11) 0.0303(10) -0.0018(9) 0.0115(8) 0.0026(9)
C8 0.0400(11) 0.0497(11) 0.0322(10) -0.0024(8) 0.0093(9) 0.0015(8)
C9 0.0410(11) 0.0575(13) 0.0362(11) 0.0026(9) 0.0123(9) -0.0003(9)
C11 0.0395(11) 0.0470(11) 0.0401(11) -0.0023(9) 0.0111(9) -0.0014(8)
C12 0.0440(11) 0.0497(11) 0.0355(10) -0.0031(9) 0.0080(9) 0.0033(9)
C13 0.0413(11) 0.0645(13) 0.0394(11) 0.0017(10) 0.0175(9) -0.0019(10)
C14 0.0597(15) 0.094(2) 0.0517(15) -0.0162(13) 0.0241(12) -0.0236(14)
C15 0.0735(17) 0.128(3) 0.0587(17) -0.0338(18) 0.0305(14) -0.0248(18)
C16 0.0729(18) 0.131(3) 0.0573(17) -0.0030(18) 0.0389(15) -0.004(2)
C17 0.0616(16) 0.092(2) 0.085(2) 0.0094(17) 0.0439(16) -0.0095(14)
C18 0.0576(14) 0.0665(16) 0.0656(16) -0.0039(13) 0.0286(13) -0.0114(11)
C19 0.0458(13) 0.0701(15) 0.0562(15) -0.0034(11) 0.0178(11) 0.0067(11)
C20 0.0516(14) 0.0647(14) 0.0410(12) -0.0008(10) 0.0101(10) 0.0133(11)
C21 0.112(3) 0.179(4) 0.062(2) 0.063(2) 0.040(2) 0.068(3)
C22 0.197(5) 0.133(3) 0.066(2) 0.034(2) 0.059(3) 0.045(4)
N1 0.0512(11) 0.0712(13) 0.0326(9) -0.0014(8) 0.0138(8) 0.0138(9)
N2 0.0426(10) 0.0546(10) 0.0366(9) -0.0021(8) 0.0148(7) -0.0021(8)
O1 0.0603(10) 0.0930(14) 0.0383(9) 0.0175(8) 0.0175(8) 0.0138(9)
O2 0.0581(11) 0.1032(15) 0.0566(11) 0.0085(10) 0.0061(9) 0.0252(10)
O3 0.0671(11) 0.1002(15) 0.0475(10) 0.0242(10) 0.0178(9) 0.0217(10)

loop_
_atom_type_symbol
_atom_type_description
_atom_type_scat_dispersion_real
_atom_type_scat_dispersion_imag
_atom_type_scat_source
C C 0.0033 0.0016 'International Tables Vol C Tables 4.2.6.8 and 6.1.1.4'
H H 0.0000 0.0000 'International Tables Vol C Tables 4.2.6.8 and 6.1.1.4'
N N 0.0061 0.0033 'International Tables Vol C Tables 4.2.6.8 and 6.1.1.4'
O O 0.0106 0.0060 'International Tables Vol C Tables 4.2.6.8 and 6.1.1.4'

loop_
_geom_angle_atom_site_label_1
_geom_angle_atom_site_label_2
_geom_angle_atom_site_label_3
_geom_angle
_geom_angle_site_symmetry_1
_geom_angle_site_symmetry_3
_geom_angle_publ_flag
C2 C1 C6 119.54(19) . . ?
C2 C1 C8 135.2(2) . . ?
C6 C1 C8 105.26(19) . . ?
C3 C2 C1 118.9(2) . . ?
C3 C2 H2 120.5 . . ?
C1 C2 H2 120.5 . . ?
C2 C3 C4 120.7(2) . . ?
C2 C3 H3 119.6 . . ?
C4 C3 H3 119.6 . . ?
C5 C4 C3 122.2(2) . . ?
C5 C4 H4 118.9 . . ?
C3 C4 H4 118.9 . . ?
C4 C5 C6 116.8(2) . . ?
C4 C5 H5 121.6 . . ?
C6 C5 H5 121.6 . . ?
N1 C6 C5 129.3(2) . . ?
N1 C6 C1 108.86(19) . . ?
C5 C6 C1 121.8(2) . . ?
N1 C7 C8 108.46(19) . . ?
N1 C7 C12 129.65(19) . . ?
C8 C7 C12 121.8(2) . . ?
C7 C8 C9 121.91(19) . . ?
C7 C8 C1 108.11(18) . . ?
C9 C8 C1 129.94(19) . . ?
O1 C9 C8 125.6(2) . . ?
O1 C9 N2 120.00(19) . . ?
C8 C9 N2 114.39(18) . . ?
C12 C11 N2 120.29(18) . . ?
C12 C11 C19 123.3(2) . . ?
N2 C11 C19 116.35(18) . . ?
C11 C12 C7 117.11(18) . . ?
C11 C12 C20 120.3(2) . . ?
C7 C12 C20 122.5(2) . . ?
C14 C13 C18 120.4(2) . . ?
C14 C13 N2 119.13(19) . . ?
C18 C13 N2 120.5(2) . . ?
C13 C14 C15 119.5(3) . . ?
C13 C14 H14 120.2 . . ?
C15 C14 H14 120.2 . . ?
C16 C15 C14 120.7(3) . . ?
C16 C15 H15 119.6 . . ?
C14 C15 H15 119.6 . . ?
C15 C16 C17 119.7(3) . . ?
C15 C16 H16 120.2 . . ?
C17 C16 H16 120.2 . . ?
C16 C17 C18 120.2(3) . . ?
C16 C17 H17 119.9 . . ?
C18 C17 H17 119.9 . . ?
C17 C18 C13 119.5(3) . . ?
C17 C18 H18 120.3 . . ?
C13 C18 H18 120.3 . . ?
C11 C19 H19A 109.5 . . ?
C11 C19 H19B 109.5 . . ?
H19A C19 H19B 109.5 . . ?
C11 C19 H19C 109.5 . . ?
H19A C19 H19C 109.5 . . ?
H19B C19 H19C 109.5 . . ?
O2 C20 O3 121.4(2) . . ?
O2 C20 C12 126.6(2) . . ?
O3 C20 C12 112.0(2) . . ?
C22 C21 O3 111.6(3) . . ?
C22 C21 H21 124.2 . . ?
O3 C21 H21 124.2 . . ?
C21 C22 H22A 120.0 . . ?
C21 C22 H22B 120.0 . . ?
H22A C22 H22B 120.0 . . ?
C7 N1 C6 109.30(18) . . ?
C7 N1 H1N 123.2(16) . . ?
C6 N1 H1N 125.7(16) . . ?
C11 N2 C9 124.37(17) . . ?
C11 N2 C13 120.92(17) . . ?
C9 N2 C13 114.68(17) . . ?
C20 O3 C21 116.4(2) . . ?

loop_
_geom_bond_atom_site_label_1
_geom_bond_atom_site_label_2
_geom_bond_distance
_geom_bond_site_symmetry_2
_geom_bond_publ_flag
C1 C2 1.392(3) . ?
C1 C6 1.407(3) . ?
C1 C8 1.436(3) . ?
C2 C3 1.377(3) . ?
C2 H2 0.9300 . ?
C3 C4 1.386(4) . ?
C3 H3 0.9300 . ?
C4 C5 1.385(4) . ?
C4 H4 0.9300 . ?
C5 C6 1.391(3) . ?
C5 H5 0.9300 . ?
C6 N1 1.382(3) . ?
C7 N1 1.363(3) . ?
C7 C8 1.390(3) . ?
C7 C12 1.425(3) . ?
C8 C9 1.409(3) . ?
C9 O1 1.224(3) . ?
C9 N2 1.420(3) . ?
C11 C12 1.383(3) . ?
C11 N2 1.387(3) . ?
C11 C19 1.507(3) . ?
C12 C20 1.471(3) . ?
C13 C14 1.368(3) . ?
C13 C18 1.378(3) . ?
C13 N2 1.454(3) . ?
C14 C15 1.374(4) . ?
C14 H14 0.9300 . ?
C15 C16 1.365(4) . ?
C15 H15 0.9300 . ?
C16 C17 1.375(5) . ?
C16 H16 0.9300 . ?
C17 C18 1.376(4) . ?
C17 H17 0.9300 . ?
C18 H18 0.9300 . ?
C19 H19A 0.9600 . ?
C19 H19B 0.9600 . ?
C19 H19C 0.9600 . ?
C20 O2 1.204(3) . ?
C20 O3 1.332(3) . ?
C21 C22 1.381(5) . ?
C21 O3 1.454(3) . ?
C21 H21 0.9300 . ?
C22 H22A 0.9300 . ?
C22 H22B 0.9300 . ?
N1 H1N 1.05(3) . ?

loop_
_geom_torsion_atom_site_label_1
_geom_torsion_atom_site_label_2
_geom_torsion_atom_site_label_3
_geom_torsion_atom_site_label_4
_geom_torsion
_geom_torsion_site_symmetry_1
_geom_torsion_site_symmetry_2
_geom_torsion_site_symmetry_3
_geom_torsion_site_symmetry_4
_geom_torsion_publ_flag
C6 C1 C2 C3 0.5(3) . . . . ?
C8 C1 C2 C3 -178.7(2) . . . . ?
C1 C2 C3 C4 -0.1(4) . . . . ?
C2 C3 C4 C5 -0.3(4) . . . . ?
C3 C4 C5 C6 0.4(4) . . . . ?
C4 C5 C6 N1 -179.9(2) . . . . ?
C4 C5 C6 C1 0.0(4) . . . . ?
C2 C1 C6 N1 179.5(2) . . . . ?
C8 C1 C6 N1 -1.1(2) . . . . ?
C2 C1 C6 C5 -0.4(3) . . . . ?
C8 C1 C6 C5 179.0(2) . . . . ?
N1 C7 C8 C9 177.4(2) . . . . ?
C12 C7 C8 C9 -0.2(3) . . . . ?
N1 C7 C8 C1 -0.5(3) . . . . ?
C12 C7 C8 C1 -178.15(19) . . . . ?
C2 C1 C8 C7 -179.7(2) . . . . ?
C6 C1 C8 C7 1.0(2) . . . . ?
C2 C1 C8 C9 2.6(4) . . . . ?
C6 C1 C8 C9 -176.7(2) . . . . ?
C7 C8 C9 O1 -177.4(2) . . . . ?
C1 C8 C9 O1 0.0(4) . . . . ?
C7 C8 C9 N2 2.3(3) . . . . ?
C1 C8 C9 N2 179.7(2) . . . . ?
N2 C11 C12 C7 0.1(3) . . . . ?
C19 C11 C12 C7 -178.1(2) . . . . ?
N2 C11 C12 C20 179.1(2) . . . . ?
C19 C11 C12 C20 1.0(3) . . . . ?
N1 C7 C12 C11 -178.2(2) . . . . ?
C8 C7 C12 C11 -1.0(3) . . . . ?
N1 C7 C12 C20 2.8(4) . . . . ?
C8 C7 C12 C20 179.9(2) . . . . ?
C18 C13 C14 C15 1.0(4) . . . . ?
N2 C13 C14 C15 -179.8(3) . . . . ?
C13 C14 C15 C16 -0.3(5) . . . . ?
C14 C15 C16 C17 -0.3(5) . . . . ?
C15 C16 C17 C18 0.4(5) . . . . ?
C16 C17 C18 C13 0.3(4) . . . . ?
C14 C13 C18 C17 -0.9(4) . . . . ?
N2 C13 C18 C17 179.8(2) . . . . ?
C11 C12 C20 O2 27.7(4) . . . . ?
C7 C12 C20 O2 -153.4(3) . . . . ?
C11 C12 C20 O3 -154.4(2) . . . . ?
C7 C12 C20 O3 24.6(3) . . . . ?
C8 C7 N1 C6 -0.2(3) . . . . ?
C12 C7 N1 C6 177.2(2) . . . . ?
C5 C6 N1 C7 -179.3(3) . . . . ?
C1 C6 N1 C7 0.9(2) . . . . ?
C12 C11 N2 C9 2.3(3) . . . . ?
C19 C11 N2 C9 -179.4(2) . . . . ?
C12 C11 N2 C13 -175.5(2) . . . . ?
C19 C11 N2 C13 2.8(3) . . . . ?
O1 C9 N2 C11 176.3(2) . . . . ?
C8 C9 N2 C11 -3.4(3) . . . . ?
O1 C9 N2 C13 -5.7(3) . . . . ?
C8 C9 N2 C13 174.51(19) . . . . ?
C14 C13 N2 C11 101.6(3) . . . . ?
C18 C13 N2 C11 -79.2(3) . . . . ?
C14 C13 N2 C9 -76.4(3) . . . . ?
C18 C13 N2 C9 102.8(3) . . . . ?
O2 C20 O3 C21 -6.1(4) . . . . ?
C12 C20 O3 C21 175.8(3) . . . . ?
C22 C21 O3 C20 155.4(4) . . . . ?

loop_
_cod_related_entry_id
_cod_related_entry_database
_cod_related_entry_code
1 ChemSpider 30653212
